data_7026618
loop_
_publ_author_name
'Multani, Kanwarpal'
'Stanlake, Louisa J. E.'
'Stephan, Douglas W.'

_publ_section_title
;
 Ti and Zr complexes of ferrocenyl amidinates.
;
_journal_issue 38
_journal_name_full 'Dalton transactions (Cambridge, England : 2003)'
_journal_page_first 8957
_journal_page_last 8966
_journal_paper_doi 10.1039/c0dt00530d
_journal_volume 39
_journal_year 2010
_chemical_formula_sum 'C48 H68 Fe2 N4 Zr'
_chemical_formula_weight 903.98
_space_group_IT_number 29
_symmetry_cell_setting orthorhombic
_symmetry_space_group_name_Hall 'P 2c -2ac'
_symmetry_space_group_name_H-M 'P c a 21'
_atom_sites_solution_hydrogens geom
_atom_sites_solution_primary direct
_atom_sites_solution_secondary difmap
_audit_creation_method SHELXL-97
_cell_angle_alpha 90.00
_cell_angle_beta 90.00
_cell_angle_gamma 90.00
_cell_formula_units_Z 4
_cell_length_a 18.6543(10)
_cell_length_b 11.9951(6)
_cell_length_c 19.4642(10)
_cell_measurement_temperature 150(2)
_cell_volume 4355.3(4)
_computing_structure_refinement 'SHELXL-97 (Sheldrick, 1997)'
_computing_structure_solution 'SHELXS-97 (Sheldrick, 1990)'
_diffrn_ambient_temperature 150(2)
_diffrn_measured_fraction_theta_full 0.999
_diffrn_measured_fraction_theta_max 0.999
_diffrn_radiation_monochromator graphite
_diffrn_radiation_source 'fine-focus sealed tube'
_diffrn_radiation_type MoK\a
_diffrn_radiation_wavelength 0.71073
_diffrn_reflns_av_R_equivalents 0.0916
_diffrn_reflns_av_sigmaI/netI 0.1102
_diffrn_reflns_limit_h_max 24
_diffrn_reflns_limit_h_min -23
_diffrn_reflns_limit_k_max 15
_diffrn_reflns_limit_k_min -15
_diffrn_reflns_limit_l_max 24
_diffrn_reflns_limit_l_min -25
_diffrn_reflns_number 36680
_diffrn_reflns_theta_full 27.51
_diffrn_reflns_theta_max 27.51
_diffrn_reflns_theta_min 1.70
_exptl_absorpt_coefficient_mu 0.930
_exptl_absorpt_correction_T_max 0.8809
_exptl_absorpt_correction_T_min 0.7874
_exptl_absorpt_correction_type multi-scan
_exptl_crystal_density_diffrn 1.379
_exptl_crystal_density_method 'not measured'
_exptl_crystal_F_000 1904
_exptl_crystal_size_max 0.27
_exptl_crystal_size_mid 0.17
_exptl_crystal_size_min 0.14
_refine_diff_density_max 0.662
_refine_diff_density_min -0.518
_refine_diff_density_rms 0.091
_refine_ls_abs_structure_details 'Flack H D (1983), Acta Cryst. A39, 876-881'
_refine_ls_abs_structure_Flack 0.55(2)
_refine_ls_extinction_method none
_refine_ls_goodness_of_fit_ref 0.998
_refine_ls_hydrogen_treatment fixed
_refine_ls_matrix_type full
_refine_ls_number_parameters 498
_refine_ls_number_reflns 9775
_refine_ls_number_restraints 1
_refine_ls_restrained_S_all 0.998
_refine_ls_R_factor_all 0.1090
_refine_ls_R_factor_gt 0.0540
_refine_ls_shift/su_max 0.002
_refine_ls_shift/su_mean 0.000
_refine_ls_structure_factor_coef Fsqd
_refine_ls_weighting_details 'calc w=1/[\s^2^(Fo^2^)+(0.0433P)^2^+0.0000P] where P=(Fo^2^+2Fc^2^)/3'
_refine_ls_weighting_scheme calc
_refine_ls_wR_factor_gt 0.0948
_refine_ls_wR_factor_ref 0.1119
_reflns_number_gt 6316
_reflns_number_total 9775
_reflns_threshold_expression >2sigma(I)
_cod_data_source_file c0dt00530d.txt
_cod_data_source_block '[CyNC(Fc)NCy]2ZrMe2'
_cod_original_sg_symbol_H-M Pca2(1)
_cod_database_code 7026618

loop_
_symmetry_equiv_pos_as_xyz
'x, y, z'
'-x, -y, z+1/2'
'x+1/2, -y, z'
'-x+1/2, y, z+1/2'

loop_
_atom_site_label
_atom_site_type_symbol
_atom_site_fract_x
_atom_site_fract_y
_atom_site_fract_z
_atom_site_U_iso_or_equiv
_atom_site_adp_type
_atom_site_occupancy
_atom_site_symmetry_multiplicity
_atom_site_calc_flag
_atom_site_refinement_flags
C1 C 0.0477(3) 0.6727(4) 0.7561(3) 0.0182(12) Uani 1 1 d .
C2 C 0.0297(3) 0.8245(5) 0.5330(3) 0.0230(13) Uani 1 1 d .
C3 C 0.1027(3) 0.8620(4) 0.7468(3) 0.0201(12) Uani 1 1 d .
H3 H 0.1234 0.8428 0.7926 0.024 Uiso 1 1 calc R
C4 C 0.0583(3) 0.9684(5) 0.7537(3) 0.0301(15) Uani 1 1 d .
H4A H 0.0216 0.9585 0.7899 0.036 Uiso 1 1 calc R
H4B H 0.0335 0.9843 0.7098 0.036 Uiso 1 1 calc R
C5 C 0.1081(4) 1.0667(5) 0.7726(4) 0.0445(18) Uani 1 1 d .
H5A H 0.0792 1.1358 0.7757 0.053 Uiso 1 1 calc R
H5B H 0.1294 1.0527 0.8184 0.053 Uiso 1 1 calc R
C6 C 0.1669(4) 1.0838(5) 0.7217(4) 0.0428(18) Uani 1 1 d .
H6A H 0.1981 1.1460 0.7367 0.051 Uiso 1 1 calc R
H6B H 0.1464 1.1032 0.6764 0.051 Uiso 1 1 calc R
C7 C 0.2107(3) 0.9772(5) 0.7160(4) 0.0463(19) Uani 1 1 d .
H7A H 0.2342 0.9617 0.7606 0.056 Uiso 1 1 calc R
H7B H 0.2486 0.9872 0.6810 0.056 Uiso 1 1 calc R
C8 C 0.1633(3) 0.8777(5) 0.6960(3) 0.0358(16) Uani 1 1 d .
H8A H 0.1431 0.8902 0.6496 0.043 Uiso 1 1 calc R
H8B H 0.1928 0.8092 0.6945 0.043 Uiso 1 1 calc R
C9 C -0.0276(3) 0.5048(4) 0.7547(3) 0.0227(12) Uani 1 1 d .
H9 H 0.0066 0.4801 0.7912 0.027 Uiso 1 1 calc R
C10 C -0.1009(3) 0.5204(5) 0.7869(3) 0.0281(14) Uani 1 1 d .
H10A H -0.1335 0.5545 0.7527 0.034 Uiso 1 1 calc R
H10B H -0.0967 0.5725 0.8261 0.034 Uiso 1 1 calc R
C11 C -0.1336(3) 0.4101(5) 0.8122(3) 0.0394(17) Uani 1 1 d .
H11A H -0.1049 0.3808 0.8510 0.047 Uiso 1 1 calc R
H11B H -0.1830 0.4235 0.8289 0.047 Uiso 1 1 calc R
C12 C -0.1352(3) 0.3250(6) 0.7549(4) 0.0427(19) Uani 1 1 d .
H12A H -0.1546 0.2537 0.7725 0.051 Uiso 1 1 calc R
H12B H -0.1671 0.3515 0.7176 0.051 Uiso 1 1 calc R
C13 C -0.0611(3) 0.3070(5) 0.7273(3) 0.0374(16) Uani 1 1 d .
H13A H -0.0626 0.2497 0.6907 0.045 Uiso 1 1 calc R
H13B H -0.0296 0.2793 0.7645 0.045 Uiso 1 1 calc R
C14 C -0.0302(3) 0.4144(4) 0.6983(3) 0.0290(14) Uani 1 1 d .
H14A H -0.0603 0.4406 0.6596 0.035 Uiso 1 1 calc R
H14B H 0.0187 0.4005 0.6806 0.035 Uiso 1 1 calc R
C15 C 0.0909(3) 0.6432(4) 0.8182(3) 0.0193(13) Uani 1 1 d .
C16 C 0.0628(3) 0.6122(4) 0.8833(3) 0.0259(14) Uani 1 1 d .
H16 H 0.0119 0.5927 0.8937 0.031 Uiso 1 1 calc R
C17 C 0.1217(3) 0.6141(5) 0.9319(3) 0.0290(15) Uani 1 1 d .
H17 H 0.1184 0.5970 0.9821 0.035 Uiso 1 1 calc R
C18 C 0.1842(3) 0.6447(5) 0.8963(3) 0.0296(15) Uani 1 1 d .
H18 H 0.2331 0.6533 0.9168 0.035 Uiso 1 1 calc R
C19 C 0.1657(3) 0.6620(4) 0.8260(3) 0.0215(13) Uani 1 1 d .
H19 H 0.1996 0.6836 0.7886 0.026 Uiso 1 1 calc R
C20 C 0.2054(3) 0.3940(5) 0.8000(4) 0.0390(17) Uani 1 1 d .
H20 H 0.2396 0.4156 0.7628 0.047 Uiso 1 1 calc R
C21 C 0.2219(4) 0.3853(5) 0.8693(4) 0.0421(18) Uani 1 1 d .
H21 H 0.2701 0.4000 0.8899 0.051 Uiso 1 1 calc R
C22 C 0.1600(4) 0.3557(5) 0.9064(4) 0.047(2) Uani 1 1 d .
H22 H 0.1565 0.3428 0.9571 0.057 Uiso 1 1 calc R
C23 C 0.1040(3) 0.3434(4) 0.8575(4) 0.0381(16) Uani 1 1 d .
H23 H 0.0535 0.3213 0.8679 0.046 Uiso 1 1 calc R
C24 C 0.1321(3) 0.3683(5) 0.7908(4) 0.0336(17) Uani 1 1 d .
H24 H 0.1053 0.3666 0.7463 0.040 Uiso 1 1 calc R
C25 C -0.0601(3) 0.9752(4) 0.5394(3) 0.0262(13) Uani 1 1 d .
H25 H -0.0277 1.0109 0.5049 0.031 Uiso 1 1 calc R
C26 C -0.1285(3) 0.9419(5) 0.5024(3) 0.0307(15) Uani 1 1 d .
H26A H -0.1611 0.9038 0.5348 0.037 Uiso 1 1 calc R
H26B H -0.1169 0.8893 0.4648 0.037 Uiso 1 1 calc R
C27 C -0.1656(3) 1.0447(5) 0.4728(3) 0.0407(17) Uani 1 1 d .
H27A H -0.1349 1.0783 0.4369 0.049 Uiso 1 1 calc R
H27B H -0.2113 1.0221 0.4510 0.049 Uiso 1 1 calc R
C28 C -0.1805(3) 1.1296(5) 0.5272(3) 0.0457(18) Uani 1 1 d .
H28A H -0.2155 1.0986 0.5603 0.055 Uiso 1 1 calc R
H28B H -0.2023 1.1963 0.5057 0.055 Uiso 1 1 calc R
C29 C -0.1139(4) 1.1636(6) 0.5651(4) 0.0460(19) Uani 1 1 d .
H29A H -0.1268 1.2155 0.6027 0.055 Uiso 1 1 calc R
H29B H -0.0812 1.2031 0.5333 0.055 Uiso 1 1 calc R
C30 C -0.0758(3) 1.0613(5) 0.5950(3) 0.0354(15) Uani 1 1 d .
H30A H -0.0302 1.0848 0.6167 0.042 Uiso 1 1 calc R
H30B H -0.1063 1.0272 0.6309 0.042 Uiso 1 1 calc R
C31 C 0.0959(3) 0.6433(4) 0.5365(3) 0.0226(13) Uani 1 1 d .
H31 H 0.1157 0.6695 0.4916 0.027 Uiso 1 1 calc R
C32 C 0.0569(3) 0.5354(4) 0.5246(3) 0.0297(14) Uani 1 1 d .
H32A H 0.0194 0.5469 0.4894 0.036 Uiso 1 1 calc R
H32B H 0.0330 0.5122 0.5677 0.036 Uiso 1 1 calc R
C33 C 0.1072(4) 0.4430(5) 0.5010(4) 0.0433(18) Uani 1 1 d .
H33A H 0.0798 0.3726 0.4963 0.052 Uiso 1 1 calc R
H33B H 0.1271 0.4623 0.4554 0.052 Uiso 1 1 calc R
C34 C 0.1675(3) 0.4262(5) 0.5510(4) 0.0390(17) Uani 1 1 d .
H34A H 0.2009 0.3693 0.5327 0.047 Uiso 1 1 calc R
H34B H 0.1480 0.3983 0.5951 0.047 Uiso 1 1 calc R
C35 C 0.2082(3) 0.5345(5) 0.5636(4) 0.0408(18) Uani 1 1 d .
H35A H 0.2333 0.5570 0.5210 0.049 Uiso 1 1 calc R
H35B H 0.2447 0.5224 0.5998 0.049 Uiso 1 1 calc R
C36 C 0.1573(3) 0.6275(5) 0.5859(3) 0.0330(16) Uani 1 1 d .
H36A H 0.1379 0.6098 0.6320 0.040 Uiso 1 1 calc R
H36B H 0.1845 0.6981 0.5895 0.040 Uiso 1 1 calc R
C37 C 0.0662(3) 0.8628(4) 0.4693(3) 0.0231(13) Uani 1 1 d .
C38 C 0.0351(3) 0.8951(4) 0.4040(3) 0.0273(14) Uani 1 1 d .
H38 H -0.0171 0.9064 0.3944 0.033 Uiso 1 1 calc R
C39 C 0.0911(3) 0.9071(5) 0.3567(3) 0.0319(15) Uani 1 1 d .
H39 H 0.0855 0.9285 0.3074 0.038 Uiso 1 1 calc R
C40 C 0.1566(3) 0.8850(5) 0.3899(3) 0.0298(15) Uani 1 1 d .
H40 H 0.2052 0.8870 0.3681 0.036 Uiso 1 1 calc R
C41 C 0.1415(3) 0.8581(5) 0.4595(3) 0.0281(14) Uani 1 1 d .
H41 H 0.1778 0.8392 0.4954 0.034 Uiso 1 1 calc R
C42 C 0.1644(4) 1.1264(5) 0.4920(4) 0.051(2) Uani 1 1 d .
H42 H 0.2030 1.1074 0.5256 0.061 Uiso 1 1 calc R
C43 C 0.1743(4) 1.1470(5) 0.4204(5) 0.054(2) Uani 1 1 d .
H43 H 0.2208 1.1455 0.3948 0.065 Uiso 1 1 calc R
C44 C 0.1059(5) 1.1700(5) 0.3926(4) 0.057(2) Uani 1 1 d .
H44 H 0.0957 1.1865 0.3432 0.069 Uiso 1 1 calc R
C45 C 0.0543(4) 1.1646(5) 0.4450(4) 0.0425(17) Uani 1 1 d .
H45 H 0.0017 1.1776 0.4397 0.051 Uiso 1 1 calc R
C46 C 0.0908(4) 1.1381(5) 0.5074(4) 0.0423(18) Uani 1 1 d .
H46 H 0.0682 1.1288 0.5536 0.051 Uiso 1 1 calc R
C47 C -0.1176(3) 0.6286(5) 0.6027(4) 0.0346(16) Uani 1 1 d .
H47A H -0.0943 0.5700 0.5757 0.052 Uiso 1 1 calc R
H47B H -0.1495 0.6720 0.5730 0.052 Uiso 1 1 calc R
H47C H -0.1456 0.5945 0.6398 0.052 Uiso 1 1 calc R
C48 C -0.1228(3) 0.8389(6) 0.7010(3) 0.0349(17) Uani 1 1 d .
H48A H -0.1612 0.8536 0.6679 0.052 Uiso 1 1 calc R
H48B H -0.1041 0.9097 0.7185 0.052 Uiso 1 1 calc R
H48C H -0.1419 0.7947 0.7393 0.052 Uiso 1 1 calc R
Fe1 Fe 0.14270(4) 0.50256(7) 0.85608(4) 0.02457(19) Uani 1 1 d .
Fe2 Fe 0.10617(5) 1.01491(7) 0.43590(4) 0.0325(2) Uani 1 1 d .
N1 N 0.0553(3) 0.7711(4) 0.7247(3) 0.0209(11) Uani 1 1 d .
N2 N -0.0020(2) 0.6102(4) 0.7262(2) 0.0223(11) Uani 1 1 d .
N3 N -0.0223(2) 0.8772(4) 0.5675(2) 0.0250(11) Uani 1 1 d .
N4 N 0.0457(2) 0.7281(4) 0.5621(3) 0.0206(11) Uani 1 1 d .
Zr1 Zr -0.03299(2) 0.74256(4) 0.64847(4) 0.02059(11) Uani 1 1 d .

loop_
_atom_site_aniso_label
_atom_site_aniso_U_11
_atom_site_aniso_U_22
_atom_site_aniso_U_33
_atom_site_aniso_U_23
_atom_site_aniso_U_13
_atom_site_aniso_U_12
C1 0.021(3) 0.015(3) 0.019(3) -0.001(2) 0.002(2) -0.005(2)
C2 0.024(3) 0.018(3) 0.026(3) -0.001(3) -0.003(3) -0.007(3)
C3 0.020(3) 0.011(3) 0.030(3) -0.001(2) -0.004(3) -0.007(2)
C4 0.026(3) 0.022(3) 0.041(4) 0.000(3) 0.006(3) 0.001(3)
C5 0.052(4) 0.018(3) 0.064(5) -0.002(3) 0.003(4) -0.003(3)
C6 0.049(4) 0.029(4) 0.051(5) -0.005(3) 0.002(4) -0.018(3)
C7 0.036(4) 0.045(5) 0.058(5) -0.013(4) 0.017(3) -0.027(3)
C8 0.041(4) 0.024(3) 0.043(4) -0.013(3) 0.008(3) -0.013(3)
C9 0.020(3) 0.016(3) 0.032(3) 0.001(2) -0.001(2) -0.010(2)
C10 0.020(3) 0.022(3) 0.042(4) 0.000(3) 0.006(3) -0.003(3)
C11 0.030(3) 0.047(4) 0.041(4) 0.014(3) 0.007(3) -0.006(3)
C12 0.044(4) 0.031(4) 0.053(5) 0.007(3) -0.015(4) -0.018(3)
C13 0.043(4) 0.024(3) 0.045(4) -0.001(3) -0.007(3) -0.008(3)
C14 0.037(3) 0.020(3) 0.031(3) 0.000(3) -0.003(3) -0.002(3)
C15 0.022(3) 0.014(3) 0.022(3) -0.006(2) 0.000(2) 0.001(2)
C16 0.030(3) 0.017(3) 0.031(4) 0.001(3) 0.003(3) 0.006(3)
C17 0.047(4) 0.022(3) 0.018(3) -0.004(3) -0.002(3) 0.008(3)
C18 0.030(3) 0.020(3) 0.039(4) -0.004(3) -0.012(3) 0.000(3)
C19 0.022(3) 0.014(3) 0.028(3) 0.005(2) -0.003(3) 0.000(2)
C20 0.030(3) 0.021(3) 0.066(5) -0.009(3) 0.002(3) 0.010(3)
C21 0.042(4) 0.024(3) 0.060(5) -0.001(3) -0.014(4) 0.015(3)
C22 0.069(5) 0.022(4) 0.050(5) 0.011(3) -0.012(4) 0.012(4)
C23 0.038(4) 0.014(3) 0.062(5) -0.001(3) 0.002(4) -0.003(3)
C24 0.046(4) 0.021(3) 0.035(4) -0.014(3) -0.001(3) 0.010(3)
C25 0.029(3) 0.022(3) 0.027(3) 0.002(3) -0.001(3) 0.004(3)
C26 0.025(3) 0.032(4) 0.035(4) 0.007(3) -0.005(3) 0.009(3)
C27 0.039(4) 0.036(4) 0.046(4) 0.009(3) -0.009(3) 0.005(3)
C28 0.043(4) 0.046(4) 0.048(4) 0.021(4) -0.005(3) 0.018(3)
C29 0.062(5) 0.037(4) 0.039(4) -0.005(3) -0.007(4) 0.016(4)
C30 0.047(4) 0.026(3) 0.033(4) 0.000(3) -0.007(3) 0.013(3)
C31 0.030(3) 0.015(3) 0.022(3) -0.002(2) 0.005(3) 0.001(3)
C32 0.033(3) 0.021(3) 0.035(4) -0.007(3) 0.001(3) 0.008(3)
C33 0.058(4) 0.018(3) 0.053(5) -0.009(3) -0.005(4) 0.004(3)
C34 0.044(4) 0.022(3) 0.052(5) 0.000(3) 0.012(4) 0.015(3)
C35 0.031(4) 0.043(4) 0.048(4) 0.005(3) 0.003(3) 0.015(3)
C36 0.033(4) 0.025(3) 0.041(4) -0.011(3) -0.004(3) 0.006(3)
C37 0.029(3) 0.013(3) 0.027(3) 0.000(2) -0.001(3) 0.000(3)
C38 0.041(4) 0.018(3) 0.023(3) 0.003(2) -0.007(3) 0.003(3)
C39 0.044(4) 0.024(3) 0.028(3) 0.004(3) -0.002(3) 0.002(3)
C40 0.034(4) 0.022(3) 0.033(4) -0.001(3) 0.011(3) -0.002(3)
C41 0.037(3) 0.018(3) 0.029(4) 0.001(3) -0.006(3) -0.001(3)
C42 0.059(5) 0.017(3) 0.076(6) -0.009(4) 0.007(4) -0.017(3)
C43 0.050(5) 0.020(4) 0.094(7) -0.005(4) 0.022(5) -0.013(3)
C44 0.105(7) 0.014(4) 0.053(5) 0.008(3) 0.019(5) -0.006(4)
C45 0.059(4) 0.017(3) 0.051(5) -0.001(3) 0.005(4) 0.001(3)
C46 0.050(4) 0.019(4) 0.058(5) -0.008(3) -0.005(4) -0.004(3)
C47 0.035(4) 0.036(4) 0.033(4) 0.007(3) -0.007(3) -0.010(3)
C48 0.028(4) 0.038(4) 0.039(4) 0.005(3) 0.002(3) 0.010(3)
Fe1 0.0298(4) 0.0162(4) 0.0276(5) -0.0002(4) -0.0028(4) 0.0044(4)
Fe2 0.0456(5) 0.0162(4) 0.0358(6) 0.0006(4) 0.0021(5) -0.0051(4)
N1 0.023(2) 0.015(2) 0.025(3) 0.003(2) 0.001(2) -0.003(2)
N2 0.026(3) 0.017(2) 0.024(3) 0.002(2) -0.009(2) -0.001(2)
N3 0.032(3) 0.019(3) 0.024(3) 0.008(2) 0.000(2) 0.012(2)
N4 0.028(3) 0.014(2) 0.020(3) -0.001(2) 0.003(2) 0.002(2)
Zr1 0.01966(19) 0.0191(2) 0.0231(2) 0.0014(3) -0.0021(3) 0.0008(2)

loop_
_atom_type_symbol
_atom_type_description
_atom_type_scat_dispersion_real
_atom_type_scat_dispersion_imag
_atom_type_scat_source
C C 0.0033 0.0016 'International Tables Vol C Tables 4.2.6.8 and 6.1.1.4'
H H 0.0000 0.0000 'International Tables Vol C Tables 4.2.6.8 and 6.1.1.4'
N N 0.0061 0.0033 'International Tables Vol C Tables 4.2.6.8 and 6.1.1.4'
Fe Fe 0.3463 0.8444 'International Tables Vol C Tables 4.2.6.8 and 6.1.1.4'
Zr Zr -2.9673 0.5597 'International Tables Vol C Tables 4.2.6.8 and 6.1.1.4'

loop_
_geom_angle_atom_site_label_1
_geom_angle_atom_site_label_2
_geom_angle_atom_site_label_3
_geom_angle
N2 C1 N1 111.8(5)
N2 C1 C15 126.7(5)
N1 C1 C15 121.5(5)
N4 C2 N3 111.3(5)
N4 C2 C37 121.6(5)
N3 C2 C37 127.1(5)
N1 C3 C8 110.6(5)
N1 C3 C4 108.6(4)
C8 C3 C4 111.0(5)
C3 C4 C5 109.4(5)
C6 C5 C4 112.9(6)
C5 C6 C7 109.1(5)
C6 C7 C8 111.3(5)
C3 C8 C7 111.2(5)
N2 C9 C10 110.3(4)
N2 C9 C14 110.3(5)
C10 C9 C14 110.6(4)
C9 C10 C11 112.6(5)
C12 C11 C10 110.6(5)
C13 C12 C11 110.1(5)
C12 C13 C14 111.2(5)
C13 C14 C9 110.1(5)
C16 C15 C19 107.8(5)
C16 C15 C1 125.8(5)
C19 C15 C1 125.3(5)
C16 C15 Fe1 69.0(3)
C19 C15 Fe1 68.5(3)
C1 C15 Fe1 136.8(4)
C15 C16 C17 107.4(5)
C15 C16 Fe1 70.8(3)
C17 C16 Fe1 68.2(3)
C18 C17 C16 108.1(6)
C18 C17 Fe1 69.8(3)
C16 C17 Fe1 70.2(3)
C17 C18 C19 108.1(5)
C17 C18 Fe1 69.8(3)
C19 C18 Fe1 70.1(3)
C15 C19 C18 108.5(5)
C15 C19 Fe1 71.2(3)
C18 C19 Fe1 68.9(3)
C21 C20 C24 108.7(6)
C21 C20 Fe1 70.0(4)
C24 C20 Fe1 69.9(3)
C20 C21 C22 109.6(6)
C20 C21 Fe1 70.6(3)
C22 C21 Fe1 69.3(4)
C21 C22 C23 106.5(7)
C21 C22 Fe1 70.5(4)
C23 C22 Fe1 69.6(3)
C22 C23 C24 108.5(6)
C22 C23 Fe1 69.6(3)
C24 C23 Fe1 70.3(3)
C20 C24 C23 106.5(6)
C20 C24 Fe1 70.0(4)
C23 C24 Fe1 68.9(4)
N3 C25 C26 111.6(5)
N3 C25 C30 111.6(5)
C26 C25 C30 110.7(5)
C25 C26 C27 110.4(5)
C28 C27 C26 111.5(5)
C27 C28 C29 112.3(5)
C28 C29 C30 110.7(6)
C25 C30 C29 111.2(5)
N4 C31 C32 109.9(4)
N4 C31 C36 110.8(5)
C32 C31 C36 110.9(5)
C31 C32 C33 112.1(5)
C34 C33 C32 111.3(6)
C33 C34 C35 111.4(5)
C34 C35 C36 111.0(5)
C31 C36 C35 112.5(5)
C41 C37 C38 106.8(5)
C41 C37 C2 123.6(5)
C38 C37 C2 129.1(5)
C41 C37 Fe2 68.7(3)
C38 C37 Fe2 68.6(3)
C2 C37 Fe2 134.2(4)
C39 C38 C37 107.8(5)
C39 C38 Fe2 69.2(3)
C37 C38 Fe2 70.3(3)
C38 C39 C40 109.1(6)
C38 C39 Fe2 70.8(4)
C40 C39 Fe2 69.6(3)
C39 C40 C41 107.9(5)
C39 C40 Fe2 69.8(3)
C41 C40 Fe2 70.2(3)
C37 C41 C40 108.4(5)
C37 C41 Fe2 71.0(3)
C40 C41 Fe2 69.0(3)
C46 C42 C43 108.5(7)
C46 C42 Fe2 70.2(4)
C43 C42 Fe2 70.1(4)
C44 C43 C42 106.8(7)
C44 C43 Fe2 69.4(4)
C42 C43 Fe2 69.0(4)
C45 C44 C43 109.4(7)
C45 C44 Fe2 70.1(4)
C43 C44 Fe2 70.3(4)
C44 C45 C46 107.5(7)
C44 C45 Fe2 69.7(4)
C46 C45 Fe2 69.7(4)
C42 C46 C45 107.7(7)
C42 C46 Fe2 69.4(4)
C45 C46 Fe2 69.5(4)
C17 Fe1 C18 40.5(2)
C17 Fe1 C22 104.5(3)
C18 Fe1 C22 118.6(3)
C17 Fe1 C23 122.6(3)
C18 Fe1 C23 156.3(3)
C22 Fe1 C23 40.7(3)
C17 Fe1 C19 68.4(2)
C18 Fe1 C19 41.0(2)
C22 Fe1 C19 155.6(3)
C23 Fe1 C19 162.3(3)
C17 Fe1 C21 119.9(3)
C18 Fe1 C21 104.6(3)
C22 Fe1 C21 40.2(3)
C23 Fe1 C21 67.2(3)
C19 Fe1 C21 121.7(3)
C17 Fe1 C16 41.6(2)
C18 Fe1 C16 68.9(2)
C22 Fe1 C16 122.8(3)
C23 Fe1 C16 109.8(2)
C19 Fe1 C16 68.1(2)
C21 Fe1 C16 157.8(3)
C17 Fe1 C24 160.9(2)
C18 Fe1 C24 158.6(3)
C22 Fe1 C24 68.7(3)
C23 Fe1 C24 40.8(3)
C19 Fe1 C24 125.1(3)
C21 Fe1 C24 67.1(3)
C16 Fe1 C24 126.1(2)
C17 Fe1 C20 155.5(2)
C18 Fe1 C20 121.2(2)
C22 Fe1 C20 67.7(3)
C23 Fe1 C20 67.5(3)
C19 Fe1 C20 108.7(2)
C21 Fe1 C20 39.4(2)
C16 Fe1 C20 161.9(3)
C24 Fe1 C20 40.1(2)
C17 Fe1 C15 68.5(2)
C18 Fe1 C15 68.5(2)
C22 Fe1 C15 160.7(3)
C23 Fe1 C15 126.8(2)
C19 Fe1 C15 40.3(2)
C21 Fe1 C15 159.0(3)
C16 Fe1 C15 40.2(2)
C24 Fe1 C15 111.7(2)
C20 Fe1 C15 126.0(3)
C40 Fe2 C39 40.6(2)
C40 Fe2 C42 119.5(3)
C39 Fe2 C42 153.8(3)
C40 Fe2 C44 121.2(3)
C39 Fe2 C44 105.5(3)
C42 Fe2 C44 68.0(3)
C40 Fe2 C41 40.8(2)
C39 Fe2 C41 68.2(2)
C42 Fe2 C41 108.1(3)
C44 Fe2 C41 158.6(3)
C40 Fe2 C45 158.6(3)
C39 Fe2 C45 124.0(3)
C42 Fe2 C45 68.3(3)
C44 Fe2 C45 40.1(3)
C41 Fe2 C45 160.0(3)
C40 Fe2 C46 156.7(3)
C39 Fe2 C46 162.7(3)
C42 Fe2 C46 40.4(2)
C44 Fe2 C46 67.9(3)
C41 Fe2 C46 123.8(3)
C45 Fe2 C46 40.8(3)
C40 Fe2 C38 68.2(2)
C39 Fe2 C38 40.1(2)
C42 Fe2 C38 164.9(3)
C44 Fe2 C38 120.8(3)
C41 Fe2 C38 68.4(2)
C45 Fe2 C38 109.6(3)
C46 Fe2 C38 128.3(3)
C40 Fe2 C43 103.9(3)
C39 Fe2 C43 117.7(3)
C42 Fe2 C43 40.8(3)
C44 Fe2 C43 40.4(3)
C41 Fe2 C43 122.9(3)
C45 Fe2 C43 68.2(3)
C46 Fe2 C43 68.3(3)
C38 Fe2 C43 153.6(3)
C40 Fe2 C37 68.3(2)
C39 Fe2 C37 68.2(2)
C42 Fe2 C37 126.9(3)
C44 Fe2 C37 158.3(3)
C41 Fe2 C37 40.3(2)
C45 Fe2 C37 125.1(2)
C46 Fe2 C37 111.8(3)
C38 Fe2 C37 41.1(2)
C43 Fe2 C37 161.2(3)
C1 N1 C3 125.8(5)
C1 N1 Zr1 95.2(3)
C3 N1 Zr1 138.6(4)
C1 N2 C9 123.4(5)
C1 N2 Zr1 94.3(3)
C9 N2 Zr1 140.9(3)
C2 N3 C25 122.5(5)
C2 N3 Zr1 94.4(3)
C25 N3 Zr1 141.6(4)
C2 N4 C31 127.2(5)
C2 N4 Zr1 96.0(4)
C31 N4 Zr1 136.6(4)
N4 Zr1 N1 91.57(15)
N4 Zr1 N3 58.33(17)
N1 Zr1 N3 106.65(17)
N4 Zr1 N2 106.20(17)
N1 Zr1 N2 58.57(16)
N3 Zr1 N2 160.14(15)
N4 Zr1 C47 96.6(2)
N1 Zr1 C47 149.5(2)
N3 Zr1 C47 102.6(2)
N2 Zr1 C47 91.0(2)
N4 Zr1 C48 149.2(2)
N1 Zr1 C48 99.5(2)
N3 Zr1 C48 90.9(2)
N2 Zr1 C48 104.1(2)
C47 Zr1 C48 88.3(2)

loop_
_geom_bond_atom_site_label_1
_geom_bond_atom_site_label_2
_geom_bond_distance
C1 N2 1.327(6)
C1 N1 1.337(7)
C1 C15 1.494(8)
C2 N4 1.322(7)
C2 N3 1.337(7)
C2 C37 1.488(8)
C3 N1 1.469(7)
C3 C8 1.512(8)
C3 C4 1.527(7)
C4 C5 1.546(8)
C5 C6 1.491(9)
C6 C7 1.521(9)
C7 C8 1.535(8)
C9 N2 1.461(6)
C9 C10 1.515(7)
C9 C14 1.545(7)
C10 C11 1.539(8)
C11 C12 1.511(9)
C12 C13 1.500(8)
C13 C14 1.519(7)
C15 C16 1.421(8)
C15 C19 1.422(7)
C15 Fe1 2.080(5)
C16 C17 1.450(8)
C16 Fe1 2.056(5)
C17 C18 1.404(8)
C17 Fe1 2.030(6)
C18 C19 1.426(8)
C18 Fe1 2.030(6)
C19 Fe1 2.045(5)
C20 C21 1.387(9)
C20 C24 1.413(8)
C20 Fe1 2.063(6)
C21 C22 1.408(10)
C21 Fe1 2.056(6)
C22 C23 1.421(10)
C22 Fe1 2.041(6)
C23 C24 1.431(10)
C23 Fe1 2.041(6)
C24 Fe1 2.061(6)
C25 N3 1.476(7)
C25 C26 1.518(7)
C25 C30 1.525(8)
C26 C27 1.527(8)
C27 C28 1.494(9)
C28 C29 1.501(8)
C29 C30 1.534(8)
C31 N4 1.469(7)
C31 C32 1.502(7)
C31 C36 1.508(8)
C32 C33 1.522(8)
C33 C34 1.500(9)
C34 C35 1.524(8)
C35 C36 1.528(8)
C37 C41 1.419(7)
C37 C38 1.450(8)
C37 Fe2 2.075(5)
C38 C39 1.399(8)
C38 Fe2 2.052(6)
C39 C40 1.408(8)
C39 Fe2 2.032(6)
C40 C41 1.421(8)
C40 Fe2 2.030(6)
C41 Fe2 2.045(6)
C42 C46 1.412(9)
C42 C43 1.428(10)
C42 Fe2 2.039(7)
C43 C44 1.413(10)
C43 Fe2 2.054(6)
C44 C45 1.403(9)
C44 Fe2 2.042(7)
C45 C46 1.428(9)
C45 Fe2 2.047(6)
C46 Fe2 2.050(6)
C47 Zr1 2.270(6)
C48 Zr1 2.278(6)
N1 Zr1 2.242(5)
N2 Zr1 2.268(4)
N3 Zr1 2.265(5)
N4 Zr1 2.238(5)
